data_2106587
loop_
_publ_author_name
'Selenius, C.O.'
'Delaplane, R.G.'

_publ_section_title
;
 A refinement of zinc dichloride-hydrochloric acid-water (2:1:2)
;
_journal_name_full 'Acta Crystallographica B (24,1968-38,1982)'
_journal_page_first 1330
_journal_page_last 1332
_journal_volume 34
_journal_year 1978
_chemical_formula_sum 'Cl5 H5 O2 Zn2'
_chemical_name_systematic '(Zn Cl2)2 (H Cl) (H2 O)2'
_space_group_IT_number 43
_symmetry_space_group_name_Hall 'F 2 -2d'
_symmetry_space_group_name_H-M 'F d d 2'
_cell_angle_alpha 90
_cell_angle_beta 90
_cell_angle_gamma 90
_cell_formula_units_Z 8
_cell_length_a 9.243
_cell_length_b 22.885
_cell_length_c 8.886
_cell_volume 1879.621
_citation_journal_id_ASTM ACBCAR
_cod_data_source_file Selenius_ACBCAR_1978_507.cif
_cod_data_source_block H5Cl5O2Zn2
_cod_original_cell_volume 1879.62
_cod_original_formula_sum 'H5 Cl5 O2 Zn2'
_cod_database_code 2106587

loop_
_symmetry_equiv_pos_as_xyz
x,y,z
-x,-y,z
-x+1/4,y+1/4,z+1/4
x+3/4,-y+3/4,z+1/4
x,y+1/2,z+1/2
-x,-y+1/2,z+1/2
-x+1/4,y+3/4,z+3/4
x+3/4,-y+5/4,z+3/4
x+1/2,y,z+1/2
-x+1/2,-y,z+1/2
-x+3/4,y+1/4,z+3/4
x+5/4,-y+3/4,z+3/4
x+1/2,y+1/2,z
-x+1/2,-y+1/2,z
-x+3/4,y+3/4,z+1/4
x+5/4,-y+5/4,z+1/4

loop_
_atom_site_label
_atom_site_type_symbol
_atom_site_fract_x
_atom_site_fract_y
_atom_site_fract_z
_atom_site_occupancy
_atom_site_U_iso_or_equiv
Cl3 Cl-1 0 0 -0.15251 1 0.0
Cl1 Cl-1 0.24375 0.08933 0.09456 1 0.0
Zn1 Zn+2 0.01409 0.08062 0 1 0.0
Cl2 Cl-1 -0.15208 0.07527 0.17973 1 0.0
O1 O-2 0.08801 0.03786 0.47145 1 0.0
